data_2106557
loop_
_publ_author_name
'Mayer, K.F.'
'Weiss, J.'

_publ_section_title
;
 Bis(dithionitrito-S-amido)nickel - A new (beta-) modification
;
_journal_name_full 'Acta Crystallographica B (24,1968-38,1982)'
_journal_page_first 1999
_journal_page_last 2000
_journal_volume 34
_journal_year 1978
_chemical_formula_sum 'H2 N4 Ni S4'
_chemical_name_systematic 'Ni (S2 N2 H)2'
_space_group_IT_number 61
_symmetry_space_group_name_Hall '-P 2ac 2ab'
_symmetry_space_group_name_H-M 'P b c a'
_cell_angle_alpha 90
_cell_angle_beta 90
_cell_angle_gamma 90
_cell_formula_units_Z 8
_cell_length_a 8.39
_cell_length_b 12.41
_cell_length_c 13.32
_cell_volume 1386.877
_citation_journal_id_ASTM ACBCAR
_cod_data_source_file Mayer_ACBCAR_1978_1414.cif
_cod_data_source_block H2N4Ni1S4
_cod_original_formula_sum 'H2 N4 Ni1 S4'
_cod_database_code 2106557

loop_
_symmetry_equiv_pos_as_xyz
x,y,z
-x+1/2,-y,z+1/2
x+1/2,-y+1/2,-z
-x,y+1/2,-z+1/2
-x,-y,-z
x-1/2,y,-z-1/2
-x-1/2,y-1/2,z
x,-y-1/2,z-1/2

loop_
_atom_site_label
_atom_site_type_symbol
_atom_site_fract_x
_atom_site_fract_y
_atom_site_fract_z
_atom_site_occupancy
_atom_site_U_iso_or_equiv
S4 S+4 0.2833 0.8902 0.1387 1 0.0
H1 H+1 0.786 0.9817 0.1033 1 0.0
S1 S 0.5855 0.2367 0.1246 1 0.0
N2 N-3 0.7846 0.2374 0.1239 1 0.0
N3 N-3 0.4661 0.9268 0.14 1 0.0
S2 S+4 0.8745 0.1298 0.1234 1 0.0
N4 N-3 0.1842 0.994 0.1261 1 0.0
S3 S 0.2791 0.1098 0.1118 1 0.0
H2 H+1 0.5205 0.8704 0.1419 1 0.0
N1 N-3 0.7455 0.0365 0.1223 1 0.0
Ni1 Ni+2 0.5256 0.0693 0.1245 1 0.0
